data_7115158
loop_
_publ_author_name
'Bu, Xian-He'
'Tanaka, Kentaro'
'Shionoya, Mitsuhiko'
'Biradha, Kumar'
'Yamaguchi, Tadashi'
'Nishimura, Mayumi'
'Ito, Tasuku'

_publ_section_title
;
 A novel polymeric AgI complex consisting of two three-dimensional
 networks which are enantiometric and interpenetrating
;
_journal_issue 19
_journal_name_full 'Chemical Communications'
_journal_page_first 1953
_journal_paper_doi 10.1039/b003183f
_journal_year 2000
_chemical_formula_sum 'C51 H30 Ag3 Cl6 N14.92 O12'
_chemical_formula_weight 1580.04
_chemical_name_systematic
;
 ?
;
_space_group_IT_number 148
_symmetry_cell_setting trigonal
_symmetry_space_group_name_Hall '-R 3'
_symmetry_space_group_name_H-M 'R -3 :H'
_atom_sites_solution_hydrogens geom
_atom_sites_solution_primary direct
_atom_sites_solution_secondary difmap
_audit_creation_method SHELXL-97
_cell_angle_alpha 90.00
_cell_angle_beta 90.00
_cell_angle_gamma 120.00
_cell_formula_units_Z 12
_cell_length_a 32.2230(19)
_cell_length_b 32.2230(19)
_cell_length_c 20.8273(18)
_cell_measurement_temperature 193(2)
_cell_volume 18728(2)
_computing_structure_refinement 'SHELXL-97 (Sheldrick, 1997)'
_computing_structure_solution 'SHELXS-97 (Sheldrick, 1990)'
_diffrn_ambient_temperature 193(2)
_diffrn_measured_fraction_theta_full 0.998
_diffrn_measured_fraction_theta_max 0.998
_diffrn_radiation_monochromator graphite
_diffrn_radiation_source 'fine-focus sealed tube'
_diffrn_radiation_type MoK\a
_diffrn_radiation_wavelength 0.71073
_diffrn_reflns_av_R_equivalents 0.1083
_diffrn_reflns_av_sigmaI/netI 0.1006
_diffrn_reflns_limit_h_max 31
_diffrn_reflns_limit_h_min -42
_diffrn_reflns_limit_k_max 42
_diffrn_reflns_limit_k_min -42
_diffrn_reflns_limit_l_max 26
_diffrn_reflns_limit_l_min -27
_diffrn_reflns_number 47197
_diffrn_reflns_theta_full 27.93
_diffrn_reflns_theta_max 27.93
_diffrn_reflns_theta_min 1.22
_exptl_absorpt_coefficient_mu 1.258
_exptl_absorpt_correction_T_max 0.8337
_exptl_absorpt_correction_T_min 0.7870
_exptl_crystal_density_diffrn 1.681
_exptl_crystal_density_method 'not measured'
_exptl_crystal_F_000 9353
_exptl_crystal_size_max 0.20
_exptl_crystal_size_mid 0.15
_exptl_crystal_size_min 0.15
_refine_diff_density_max 2.937
_refine_diff_density_min -1.024
_refine_diff_density_rms 0.239
_refine_ls_extinction_method none
_refine_ls_goodness_of_fit_ref 1.369
_refine_ls_hydrogen_treatment mixed
_refine_ls_matrix_type full
_refine_ls_number_parameters 556
_refine_ls_number_reflns 9985
_refine_ls_number_restraints 3
_refine_ls_restrained_S_all 1.370
_refine_ls_R_factor_all 0.1764
_refine_ls_R_factor_gt 0.0848
_refine_ls_shift/su_max 4.673
_refine_ls_shift/su_mean 0.292
_refine_ls_structure_factor_coef Fsqd
_refine_ls_weighting_details 'calc w=1/[\s^2^(Fo^2^)+(0.1000P)^2^+0.0000P] where P=(Fo^2^+2Fc^2^)/3'
_refine_ls_weighting_scheme calc
_refine_ls_wR_factor_gt 0.2331
_refine_ls_wR_factor_ref 0.2640
_reflns_number_gt 4811
_reflns_number_total 9985
_reflns_threshold_expression >2sigma(I)
_cod_data_source_file b003183f.txt
_cod_data_source_block bk521
_cod_depositor_comments
;
The following automatic conversions were performed:

'_symmetry_cell_setting' value 'Trigonal' changed to 'trigonal'
according to
/usr/data/users/saulius/automatic-downloads/retrospective/RSC/lib/dictionaries/cif_core.dic
dictionary named 'cif_core.dic' version 2.4.2 from 2011-04-26.

Automatic conversion script
Id: cif_fix_values 2281 2013-09-26 08:29:07Z andrius 
;
_cod_original_sg_symbol_H-M R-3
_cod_database_code 7115158

loop_
_symmetry_equiv_pos_as_xyz
'x, y, z'
'-y, x-y, z'
'-x+y, -x, z'
'x+2/3, y+1/3, z+1/3'
'-y+2/3, x-y+1/3, z+1/3'
'-x+y+2/3, -x+1/3, z+1/3'
'x+1/3, y+2/3, z+2/3'
'-y+1/3, x-y+2/3, z+2/3'
'-x+y+1/3, -x+2/3, z+2/3'
'-x, -y, -z'
'y, -x+y, -z'
'x-y, x, -z'
'-x+2/3, -y+1/3, -z+1/3'
'y+2/3, -x+y+1/3, -z+1/3'
'x-y+2/3, x+1/3, -z+1/3'
'-x+1/3, -y+2/3, -z+2/3'
'y+1/3, -x+y+2/3, -z+2/3'
'x-y+1/3, x+2/3, -z+2/3'

loop_
_atom_site_label
_atom_site_type_symbol
_atom_site_fract_x
_atom_site_fract_y
_atom_site_fract_z
_atom_site_U_iso_or_equiv
_atom_site_adp_type
_atom_site_occupancy
_atom_site_symmetry_multiplicity
_atom_site_calc_flag
_atom_site_refinement_flags
Ag1 Ag 0.14932(3) 0.04590(3) 0.23113(4) 0.0489(3) Uani 1 1 d .
Ag2 Ag 0.37039(3) 0.04775(3) 0.33030(4) 0.0511(3) Uani 1 1 d .
N1C N 0.4181(4) -0.0358(5) 0.9053(7) 0.047(3) Uani 0.66 1 d P
O1C O 0.3946(5) -0.0604(8) 0.8629(9) 0.084(6) Uani 0.50 1 d P
O2C O 0.3923(6) -0.0702(6) 0.9470(12) 0.100(7) Uani 0.50 1 d P
O3C O 0.4600(3) -0.0185(4) 0.9174(5) 0.028(2) Uani 0.50 1 d P
O4C O 0.4044(6) -0.0087(9) 0.8963(12) 0.121(9) Uani 0.50 1 d P
O1W O 0.7353(6) -0.1176(5) 0.3576(7) 0.184(7) Uani 1 1 d .
O2W O 0.8118(14) -0.1408(12) 0.3938(14) 0.39(2) Uani 1 1 d .
N1A N 0.0000 0.0000 0.0966(7) 0.051(4) Uani 1 3 d S
O1A O 0.0374(3) 0.0398(3) 0.0992(4) 0.085(3) Uani 1 1 d .
C1B C 0.8185(9) 0.2129(8) 0.3162(13) 0.175(11) Uani 1 1 d D
H1B1 H 0.800(8) 0.219(8) 0.283(11) 0.210 Uiso 1 1 calc .
H1B2 H 0.853(8) 0.234(8) 0.308(11) 0.210 Uiso 1 1 calc .
Cl1B Cl 0.8016(3) 0.2232(2) 0.4018(4) 0.211(4) Uani 1 1 d D
Cl2B Cl 0.8037(2) 0.1548(2) 0.3176(3) 0.167(2) Uani 1 1 d D
C1A C 0.757(2) -0.0129(7) 0.3959(15) 0.42(5) Uani 1 1 d D
H1A1 H 0.72(2) -0.02(2) 0.41(3) 0.505 Uiso 1 1 calc .
H1A2 H 0.76(2) -0.04(2) 0.38(3) 0.505 Uiso 1 1 calc .
Cl1A Cl 0.7804(3) 0.0416(3) 0.3336(4) 0.209(4) Uani 1 1 d D
Cl2A Cl 0.7948(5) 0.0135(5) 0.4573(8) 0.398(8) Uani 1 1 d D
O3D O 0.3467(7) 0.1322(6) 0.1770(14) 0.276(16) Uani 1 1 d .
N1D N 0.3893(7) 0.1527(6) 0.1650(9) 0.131(6) Uani 1 1 d .
O1D O 0.4063(11) 0.1927(8) 0.1451(18) 0.44(2) Uani 1 1 d .
O2D O 0.4064(9) 0.1292(15) 0.180(2) 0.59(4) Uani 1 1 d .
N11 N 0.3039(3) 0.0585(3) 0.3094(4) 0.0421(19) Uani 1 1 d .
N12 N 0.2205(3) 0.0574(3) 0.2686(4) 0.0398(18) Uani 1 1 d .
C11 C 0.2459(3) 0.0473(3) 0.2283(4) 0.0321(19) Uani 1 1 d .
C12 C 0.2876(3) 0.0474(3) 0.2493(4) 0.035(2) Uani 1 1 d .
C13 C 0.2789(3) 0.0709(3) 0.3494(4) 0.041(2) Uani 1 1 d .
C14 C 0.2955(4) 0.0842(4) 0.4142(5) 0.059(3) Uani 1 1 d .
H14 H 0.3241 0.0853 0.4279 0.071 Uiso 1 1 calc R
C15 C 0.2700(5) 0.0952(5) 0.4556(5) 0.072(4) Uani 1 1 d .
H15 H 0.2803 0.1024 0.4990 0.086 Uiso 1 1 calc R
C16 C 0.2284(5) 0.0961(5) 0.4358(5) 0.079(4) Uani 1 1 d .
H16 H 0.2122 0.1057 0.4652 0.095 Uiso 1 1 calc R
C17 C 0.2108(4) 0.0829(4) 0.3726(5) 0.066(3) Uani 1 1 d .
H17 H 0.1825 0.0825 0.3591 0.079 Uiso 1 1 calc R
C18 C 0.2370(3) 0.0702(4) 0.3303(4) 0.044(2) Uani 1 1 d .
N21 N 0.1890(3) 0.0333(3) 0.1456(4) 0.0385(18) Uani 1 1 d .
N22 N 0.2421(3) 0.0126(3) 0.0576(3) 0.0348(17) Uani 1 1 d .
C21 C 0.2565(3) 0.0244(3) 0.1172(4) 0.0299(18) Uani 1 1 d .
C22 C 0.2292(3) 0.0352(3) 0.1632(4) 0.035(2) Uani 1 1 d .
C23 C 0.1737(3) 0.0223(3) 0.0829(4) 0.036(2) Uani 1 1 d .
C24 C 0.1320(3) 0.0204(4) 0.0642(5) 0.048(2) Uani 1 1 d .
H24 H 0.1134 0.0264 0.0941 0.058 Uiso 1 1 calc R
C25 C 0.1178(4) 0.0097(4) 0.0015(6) 0.062(3) Uani 1 1 d .
H25 H 0.0889 0.0085 -0.0116 0.075 Uiso 1 1 calc R
C26 C 0.1433(5) 0.0007(5) -0.0425(5) 0.067(3) Uani 1 1 d .
H26 H 0.1322 -0.0063 -0.0856 0.081 Uiso 1 1 calc R
C27 C 0.1854(4) 0.0014(4) -0.0259(5) 0.058(3) Uani 1 1 d .
H27 H 0.2029 -0.0053 -0.0568 0.069 Uiso 1 1 calc R
C28 C 0.2016(3) 0.0125(3) 0.0386(4) 0.040(2) Uani 1 1 d .
N31 N 0.3223(2) 0.0119(3) 0.0979(3) 0.0349(17) Uani 1 1 d .
N32 N 0.3522(2) 0.0320(3) 0.2259(3) 0.0365(17) Uani 1 1 d .
C31 C 0.3146(3) 0.0344(3) 0.2048(4) 0.0326(19) Uani 1 1 d .
C32 C 0.2996(3) 0.0232(3) 0.1390(4) 0.0301(18) Uani 1 1 d .
C33 C 0.3616(3) 0.0103(3) 0.1182(4) 0.037(2) Uani 1 1 d .
C34 C 0.3866(4) -0.0023(4) 0.0754(5) 0.048(2) Uani 1 1 d .
H34 H 0.3765 -0.0098 0.0320 0.058 Uiso 1 1 calc R
C35 C 0.4268(4) -0.0038(4) 0.0971(6) 0.054(3) Uani 1 1 d .
H35 H 0.4444 -0.0115 0.0678 0.065 Uiso 1 1 calc R
C36 C 0.4414(4) 0.0059(4) 0.1606(6) 0.052(3) Uani 1 1 d .
H36 H 0.4688 0.0046 0.1742 0.062 Uiso 1 1 calc R
C37 C 0.4169(3) 0.0173(3) 0.2036(5) 0.046(2) Uani 1 1 d .
H37 H 0.4269 0.0237 0.2472 0.055 Uiso 1 1 calc R
C38 C 0.3764(3) 0.0195(3) 0.1830(4) 0.037(2) Uani 1 1 d .
N41 N 0.0234(2) 0.0949(2) 0.2369(4) 0.0371(18) Uani 1 1 d .
N42 N 0.0956(2) 0.0712(3) 0.2364(4) 0.0356(17) Uani 1 1 d .
C41 C 0.0495(3) 0.0372(3) 0.2400(4) 0.0310(19) Uani 1 1 d .
C42 C 0.0134(3) 0.0500(3) 0.2407(4) 0.0298(18) Uani 1 1 d .
C43 C 0.0696(3) 0.1290(3) 0.2332(5) 0.043(2) Uani 1 1 d .
C44 C 0.0828(4) 0.1784(4) 0.2267(6) 0.062(3) Uani 1 1 d .
H44 H 0.0589 0.1875 0.2277 0.074 Uiso 1 1 calc R
C45 C 0.1293(4) 0.2120(4) 0.2193(7) 0.068(3) Uani 1 1 d .
H45 H 0.1375 0.2444 0.2128 0.081 Uiso 1 1 calc R
C46 C 0.1654(4) 0.2006(4) 0.2210(7) 0.075(4) Uani 1 1 d .
H46 H 0.1979 0.2255 0.2176 0.090 Uiso 1 1 calc R
C47 C 0.1552(3) 0.1540(3) 0.2274(6) 0.056(3) Uani 1 1 d .
H47 H 0.1802 0.1465 0.2283 0.067 Uiso 1 1 calc R
C48 C 0.1064(3) 0.1172(3) 0.2326(5) 0.040(2) Uani 1 1 d .

loop_
_atom_site_aniso_label
_atom_site_aniso_U_11
_atom_site_aniso_U_22
_atom_site_aniso_U_33
_atom_site_aniso_U_23
_atom_site_aniso_U_13
_atom_site_aniso_U_12
Ag1 0.0293(4) 0.0482(5) 0.0724(6) -0.0059(4) 0.0036(4) 0.0217(4)
Ag2 0.0408(5) 0.0695(6) 0.0377(4) 0.0016(4) -0.0084(3) 0.0236(4)
N1C 0.033(7) 0.050(8) 0.067(9) -0.012(7) 0.004(7) 0.027(7)
O1C 0.028(9) 0.114(16) 0.104(14) -0.042(12) -0.039(9) 0.032(10)
O2C 0.040(10) 0.047(10) 0.21(2) -0.008(13) 0.008(12) 0.022(8)
O3C 0.000(5) 0.026(6) 0.050(7) -0.002(5) -0.013(4) 0.002(4)
O4C 0.025(9) 0.132(19) 0.16(2) 0.064(16) -0.005(10) 0.002(11)
O1W 0.258(18) 0.107(10) 0.150(13) -0.020(9) 0.042(11) 0.063(11)
O2W 0.64(6) 0.45(4) 0.35(4) 0.10(3) 0.08(3) 0.48(5)
N1A 0.058(6) 0.058(6) 0.038(8) 0.000 0.000 0.029(3)
O1A 0.061(6) 0.065(6) 0.087(6) 0.010(5) -0.006(5) -0.001(4)
C1B 0.15(2) 0.14(2) 0.28(3) 0.05(2) 0.01(2) 0.105(18)
Cl1B 0.260(9) 0.143(6) 0.238(8) 0.067(5) 0.112(7) 0.107(6)
Cl2B 0.130(5) 0.134(5) 0.205(7) 0.001(4) 0.023(4) 0.042(4)
C1A 0.88(13) 0.093(16) 0.26(4) -0.12(2) -0.34(7) 0.22(4)
Cl1A 0.185(7) 0.234(9) 0.247(9) -0.102(7) -0.037(6) 0.132(7)
Cl2A 0.416(18) 0.262(13) 0.50(2) 0.062(14) -0.121(15) 0.159(13)
O3D 0.160(15) 0.120(13) 0.56(4) 0.139(19) 0.22(2) 0.084(12)
N1D 0.134(15) 0.083(11) 0.147(15) 0.011(10) 0.044(12) 0.034(11)
O1D 0.45(4) 0.110(16) 0.70(6) 0.12(2) 0.36(4) 0.10(2)
O2D 0.18(2) 0.53(5) 1.12(10) 0.58(6) 0.20(4) 0.22(3)
N11 0.040(5) 0.045(5) 0.040(5) -0.005(4) 0.002(4) 0.020(4)
N12 0.035(4) 0.048(5) 0.041(4) -0.004(4) 0.004(3) 0.025(4)
C11 0.030(5) 0.030(5) 0.037(5) -0.005(4) -0.002(4) 0.016(4)
C12 0.032(5) 0.037(5) 0.035(5) 0.000(4) 0.002(4) 0.018(4)
C13 0.043(5) 0.045(6) 0.033(5) -0.009(4) 0.003(4) 0.021(5)
C14 0.064(7) 0.070(8) 0.041(6) -0.011(5) -0.005(5) 0.032(6)
C15 0.094(10) 0.109(11) 0.041(6) -0.035(6) -0.018(6) 0.072(9)
C16 0.103(11) 0.113(11) 0.041(7) -0.012(7) 0.017(7) 0.068(9)
C17 0.058(7) 0.089(9) 0.056(7) -0.016(6) 0.005(6) 0.041(7)
C18 0.044(6) 0.059(6) 0.035(5) -0.014(4) 0.002(4) 0.031(5)
N21 0.031(4) 0.034(4) 0.050(5) -0.003(3) -0.002(3) 0.017(3)
N22 0.045(5) 0.041(4) 0.027(4) -0.005(3) -0.006(3) 0.027(4)
C21 0.029(4) 0.026(4) 0.033(5) 0.004(3) 0.007(3) 0.013(4)
C22 0.031(5) 0.028(5) 0.050(6) 0.003(4) 0.003(4) 0.017(4)
C23 0.036(5) 0.036(5) 0.042(5) -0.003(4) -0.004(4) 0.022(4)
C24 0.033(5) 0.055(6) 0.059(7) -0.005(5) -0.011(5) 0.024(5)
C25 0.054(7) 0.070(8) 0.075(9) 0.004(6) -0.012(6) 0.040(6)
C26 0.085(9) 0.093(10) 0.037(6) -0.003(6) -0.009(6) 0.055(8)
C27 0.063(7) 0.085(8) 0.040(6) -0.001(5) -0.009(5) 0.048(7)
C28 0.036(5) 0.052(6) 0.037(5) -0.006(4) -0.006(4) 0.026(5)
N31 0.033(4) 0.034(4) 0.041(4) -0.004(3) 0.004(3) 0.019(3)
N32 0.025(4) 0.041(4) 0.041(4) 0.003(3) 0.001(3) 0.014(3)
C31 0.026(4) 0.032(5) 0.039(5) 0.006(4) 0.001(4) 0.014(4)
C32 0.027(4) 0.027(4) 0.033(5) 0.001(4) 0.002(4) 0.011(4)
C33 0.035(5) 0.040(5) 0.043(5) -0.003(4) 0.003(4) 0.024(4)
C34 0.056(7) 0.050(6) 0.048(6) -0.005(5) 0.004(5) 0.033(5)
C35 0.036(6) 0.061(7) 0.073(8) -0.007(6) 0.010(5) 0.030(5)
C36 0.039(6) 0.053(6) 0.080(8) 0.005(6) -0.002(5) 0.035(5)
C37 0.035(5) 0.046(6) 0.055(6) -0.004(5) -0.003(5) 0.020(5)
C38 0.028(5) 0.039(5) 0.048(6) 0.005(4) 0.005(4) 0.019(4)
N41 0.030(4) 0.024(4) 0.057(5) 0.002(3) 0.001(3) 0.014(3)
N42 0.020(4) 0.029(4) 0.049(4) -0.001(3) 0.003(3) 0.006(3)
C41 0.028(5) 0.030(5) 0.036(5) 0.000(4) 0.000(4) 0.015(4)
C42 0.035(5) 0.026(4) 0.028(4) 0.002(3) 0.004(3) 0.015(4)
C43 0.032(5) 0.025(5) 0.069(7) -0.001(4) 0.000(5) 0.011(4)
C44 0.050(7) 0.032(6) 0.109(10) 0.012(6) 0.009(6) 0.024(5)
C45 0.048(7) 0.031(6) 0.122(11) 0.001(6) 0.002(7) 0.017(5)
C46 0.033(6) 0.045(7) 0.125(12) -0.003(7) 0.001(7) 0.005(5)
C47 0.027(5) 0.030(5) 0.102(9) 0.008(5) 0.009(5) 0.008(4)
C48 0.028(5) 0.027(5) 0.062(6) 0.001(4) 0.001(4) 0.014(4)

loop_
_atom_type_symbol
_atom_type_description
_atom_type_scat_dispersion_real
_atom_type_scat_dispersion_imag
_atom_type_scat_source
C C 0.0033 0.0016 'International Tables Vol C Tables 4.2.6.8 and 6.1.1.4'
H H 0.0000 0.0000 'International Tables Vol C Tables 4.2.6.8 and 6.1.1.4'
N N 0.0061 0.0033 'International Tables Vol C Tables 4.2.6.8 and 6.1.1.4'
O O 0.0106 0.0060 'International Tables Vol C Tables 4.2.6.8 and 6.1.1.4'
Cl Cl 0.1484 0.1585 'International Tables Vol C Tables 4.2.6.8 and 6.1.1.4'
Ag Ag -0.8971 1.1015 'International Tables Vol C Tables 4.2.6.8 and 6.1.1.4'

loop_
_geom_angle_atom_site_label_1
_geom_angle_atom_site_label_2
_geom_angle_atom_site_label_3
_geom_angle
_geom_angle_site_symmetry_1
_geom_angle_site_symmetry_3
N42 Ag1 N12 145.0(3) . .
N42 Ag1 N21 133.1(3) . .
N12 Ag1 N21 72.3(3) . .
N42 Ag1 N41 72.5(2) . 3
N12 Ag1 N41 129.7(3) . 3
N21 Ag1 N41 106.5(3) . 3
N32 Ag2 N22 137.5(3) . 6
N32 Ag2 N31 142.5(3) . 6
N22 Ag2 N31 72.4(2) 6 6
N32 Ag2 N11 72.7(3) . .
N22 Ag2 N11 131.0(3) 6 .
N31 Ag2 N11 106.1(3) 6 .
O1C N1C O3C 131.9(14) . .
O1C N1C O4C 91.5(19) . .
O3C N1C O4C 116.1(16) . .
O1C N1C O2C 90.4(17) . .
O3C N1C O2C 109.7(15) . .
O4C N1C O2C 114.7(15) . .
N1C O1C O2C 48.2(11) . .
N1C O1C O4C 44.2(11) . .
O2C O1C O4C 74.9(12) . .
N1C O2C O1C 41.4(11) . .
N1C O4C O1C 44.3(14) . .
O1A N1A O1A 119.82(12) 2 .
O1A N1A O1A 119.81(12) 2 3
O1A N1A O1A 119.81(12) . 3
Cl2B C1B Cl1B 103.0(13) . .
Cl2A C1A Cl1A 101.0(14) . .
O2D N1D O1D 132(3) . .
O2D N1D O3D 111(2) . .
O1D N1D O3D 116(3) . .
C12 N11 C13 116.4(8) . .
C12 N11 Ag2 113.2(6) . .
C13 N11 Ag2 130.2(6) . .
C11 N12 C18 118.2(7) . .
C11 N12 Ag1 116.2(6) . .
C18 N12 Ag1 125.4(6) . .
N12 C11 C12 120.6(8) . .
N12 C11 C22 118.0(8) . .
C12 C11 C22 121.4(8) . .
N11 C12 C11 122.5(8) . .
N11 C12 C31 117.3(8) . .
C11 C12 C31 120.2(8) . .
N11 C13 C18 122.3(8) . .
N11 C13 C14 118.7(9) . .
C18 C13 C14 118.9(9) . .
C15 C14 C13 119.6(11) . .
C14 C15 C16 121.5(11) . .
C15 C16 C17 120.4(10) . .
C16 C17 C18 117.5(11) . .
N12 C18 C13 119.8(8) . .
N12 C18 C17 118.2(9) . .
C13 C18 C17 122.0(9) . .
C22 N21 C23 119.5(8) . .
C22 N21 Ag1 112.9(6) . .
C23 N21 Ag1 127.6(6) . .
C21 N22 C28 118.5(7) . .
C21 N22 Ag2 115.6(5) . 8_544
C28 N22 Ag2 125.8(6) . 8_544
N22 C21 C22 121.4(8) . .
N22 C21 C32 119.0(7) . .
C22 C21 C32 119.4(7) . .
N21 C22 C21 120.2(8) . .
N21 C22 C11 120.1(8) . .
C21 C22 C11 119.7(8) . .
N21 C23 C24 119.8(8) . .
N21 C23 C28 119.1(8) . .
C24 C23 C28 121.1(9) . .
C25 C24 C23 118.7(10) . .
C24 C25 C26 122.4(11) . .
C27 C26 C25 121.3(11) . .
C26 C27 C28 118.2(10) . .
N22 C28 C27 120.4(8) . .
N22 C28 C23 121.3(8) . .
C27 C28 C23 118.3(8) . .
C32 N31 C33 118.4(8) . .
C32 N31 Ag2 114.4(6) . 8_544
C33 N31 Ag2 127.0(6) . 8_544
C31 N32 C38 117.9(8) . .
C31 N32 Ag2 116.9(6) . .
C38 N32 Ag2 125.2(6) . .
N32 C31 C32 120.4(8) . .
N32 C31 C12 119.7(8) . .
C32 C31 C12 119.9(7) . .
N31 C32 C31 122.2(8) . .
N31 C32 C21 118.4(7) . .
C31 C32 C21 119.4(7) . .
N31 C33 C34 119.9(8) . .
N31 C33 C38 120.6(8) . .
C34 C33 C38 119.4(8) . .
C35 C34 C33 119.0(10) . .
C34 C35 C36 121.3(9) . .
C37 C36 C35 120.8(9) . .
C36 C37 C38 119.3(10) . .
N32 C38 C33 120.4(8) . .
N32 C38 C37 119.4(8) . .
C33 C38 C37 120.2(8) . .
C42 N41 C43 117.7(7) . .
C42 N41 Ag1 113.6(5) . 2
C43 N41 Ag1 128.6(6) . 2
C41 N42 C48 118.4(7) . .
C41 N42 Ag1 116.6(6) . .
C48 N42 Ag1 124.9(5) . .
N42 C41 C42 120.1(8) . .
N42 C41 C42 119.5(7) . 3
C42 C41 C42 120.4(8) . 3
N41 C42 C41 122.3(8) . .
N41 C42 C41 117.9(7) . 2
C41 C42 C41 119.6(8) . 2
N41 C43 C44 120.4(9) . .
N41 C43 C48 121.2(8) . .
C44 C43 C48 118.3(8) . .
C45 C44 C43 119.7(10) . .
C44 C45 C46 121.9(10) . .
C47 C46 C45 121.2(10) . .
C46 C47 C48 118.7(10) . .
N42 C48 C47 119.6(8) . .
N42 C48 C43 120.4(8) . .
C47 C48 C43 120.1(8) . .

loop_
_geom_bond_atom_site_label_1
_geom_bond_atom_site_label_2
_geom_bond_distance
_geom_bond_site_symmetry_2
Ag1 N42 2.254(7) .
Ag1 N12 2.271(7) .
Ag1 N21 2.343(7) .
Ag1 N41 2.386(7) 3
Ag2 N32 2.242(7) .
Ag2 N22 2.275(7) 6
Ag2 N31 2.342(7) 6
Ag2 N11 2.376(8) .
N1C O1C 1.17(2) .
N1C O3C 1.202(15) .
N1C O4C 1.17(3) .
N1C O2C 1.32(2) .
O1C O2C 1.78(3) .
O1C O4C 1.68(3) .
N1A O1A 1.247(8) 2
N1A O1A 1.247(8) .
N1A O1A 1.247(8) 3
C1B Cl2B 1.69(2) .
C1B Cl1B 1.94(3) .
C1A Cl2A 1.67(2) .
C1A Cl1A 2.00(3) .
O3D N1D 1.22(2) .
N1D O2D 1.18(3) .
N1D O1D 1.20(2) .
N11 C12 1.335(11) .
N11 C13 1.350(11) .
N12 C11 1.325(11) .
N12 C18 1.372(12) .
C11 C12 1.411(12) .
C11 C22 1.439(12) .
C12 C31 1.469(12) .
C13 C18 1.397(13) .
C13 C14 1.436(13) .
C14 C15 1.353(15) .
C15 C16 1.419(17) .
C16 C17 1.410(16) .
C17 C18 1.414(14) .
N21 C22 1.320(11) .
N21 C23 1.376(11) .
N22 C21 1.313(11) .
N22 C28 1.362(11) .
N22 Ag2 2.276(7) 8_544
C21 C22 1.456(12) .
C21 C32 1.477(11) .
C23 C24 1.370(12) .
C23 C28 1.429(12) .
C24 C25 1.370(15) .
C25 C26 1.357(16) .
C26 C27 1.390(15) .
C27 C28 1.421(13) .
N31 C32 1.293(10) .
N31 C33 1.362(11) .
N31 Ag2 2.342(7) 8_544
N32 C31 1.325(10) .
N32 C38 1.372(11) .
C31 C32 1.438(12) .
C33 C34 1.391(12) .
C33 C38 1.412(12) .
C34 C35 1.393(14) .
C35 C36 1.386(15) .
C36 C37 1.361(14) .
C37 C38 1.410(13) .
N41 C42 1.320(10) .
N41 C43 1.338(11) .
N41 Ag1 2.386(7) 2
N42 C41 1.336(10) .
N42 C48 1.345(11) .
C41 C42 1.412(11) .
C41 C42 1.469(11) 3
C42 C41 1.469(11) 2
C43 C44 1.435(13) .
C43 C48 1.415(12) .
C44 C45 1.349(15) .
C45 C46 1.385(16) .
C46 C47 1.373(15) .
C47 C48 1.423(12) .
